data_4063022
_journal_name_full Organometallics
_journal_year 2004
_chemical_formula_sum 'C29 H44 B Li N6 O2'
_chemical_formula_weight 526.45
_space_group_IT_number 2
_symmetry_cell_setting triclinic
_symmetry_space_group_name_Hall '-P 1'
_symmetry_space_group_name_H-M 'P -1'
_cell_angle_alpha 88.177(9)
_cell_angle_beta 85.130(8)
_cell_angle_gamma 64.541(10)
_cell_formula_units_Z 2
_cell_length_a 9.8875(10)
_cell_length_b 10.1790(14)
_cell_length_c 17.1760(15)
_cell_measurement_temperature 293(2)
_cell_volume 1555.2(3)
_diffrn_ambient_temperature 293(2)
_exptl_crystal_density_diffrn 1.124
_cod_database_code 4063022

loop_
_symmetry_equiv_pos_as_xyz
'x, y, z'
'-x, -y, -z'

loop_
_atom_site_label
_atom_site_type_symbol
_atom_site_fract_x
_atom_site_fract_y
_atom_site_fract_z
_atom_site_U_iso_or_equiv
_atom_site_adp_type
_atom_site_occupancy
_atom_site_symmetry_multiplicity
_atom_site_calc_flag
_atom_site_refinement_flags
_atom_site_disorder_assembly
_atom_site_disorder_group
O1 O 0.3088(3) 0.0962(3) 0.30153(15) 0.0685(8) Uani 1 1 d . . .
O2 O 0.1593(4) 0.2085(3) 0.46022(15) 0.0754(9) Uani 1 1 d . . .
N11 N 0.0749(3) 0.6781(3) 0.18132(15) 0.0442(6) Uani 1 1 d . . .
N12 N -0.0258(4) 0.8087(3) 0.21347(17) 0.0562(8) Uani 1 1 d . . .
N21 N 0.2024(3) 0.5483(3) 0.29974(14) 0.0396(6) Uani 1 1 d . . .
N22 N 0.2614(3) 0.4354(3) 0.34979(14) 0.0422(6) Uani 1 1 d . . .
N31 N -0.0202(3) 0.5174(3) 0.25867(14) 0.0411(6) Uani 1 1 d . . .
N32 N -0.0094(3) 0.4028(3) 0.30483(15) 0.0458(7) Uani 1 1 d . . .
C1 C 0.2369(3) 0.3940(3) 0.17458(17) 0.0407(7) Uani 1 1 d . . .
H1 H 0.2597 0.3122 0.2108 0.049 Uiso 1 1 calc R . .
C2 C 0.1825(4) 0.3491(4) 0.10500(19) 0.0523(9) Uani 1 1 d . . .
C3 C 0.2894(5) 0.3126(4) 0.0455(2) 0.0610(10) Uani 1 1 d . . .
C4 C 0.4170(4) 0.3329(4) 0.0688(2) 0.0569(9) Uani 1 1 d . . .
C5 C 0.3892(4) 0.3812(4) 0.14285(19) 0.0492(8) Uani 1 1 d . . .
C6 C 0.0338(5) 0.3422(5) 0.1050(3) 0.0786(13) Uani 1 1 d . . .
H6A H -0.0218 0.3751 0.1546 0.118 Uiso 1 1 calc R . .
H6B H 0.0502 0.2437 0.0959 0.118 Uiso 1 1 calc R . .
H6C H -0.0221 0.4035 0.0644 0.118 Uiso 1 1 calc R . .
C7 C 0.2833(6) 0.2569(6) -0.0338(2) 0.0962(16) Uani 1 1 d . . .
H7A H 0.3747 0.2392 -0.0652 0.144 Uiso 1 1 calc R . .
H7B H 0.1995 0.3282 -0.0589 0.144 Uiso 1 1 calc R . .
H7C H 0.2719 0.1680 -0.0280 0.144 Uiso 1 1 calc R . .
C8 C 0.5568(5) 0.3009(6) 0.0152(3) 0.0867(14) Uani 1 1 d . . .
H8A H 0.5446 0.2697 -0.0348 0.130 Uiso 1 1 calc R . .
H8B H 0.6417 0.2253 0.0374 0.130 Uiso 1 1 calc R . .
H8C H 0.5730 0.3872 0.0090 0.130 Uiso 1 1 calc R . .
C9 C 0.4911(4) 0.4183(5) 0.1882(2) 0.0651(10) Uani 1 1 d . . .
H9A H 0.4457 0.4482 0.2401 0.098 Uiso 1 1 calc R . .
H9B H 0.5076 0.4961 0.1627 0.098 Uiso 1 1 calc R . .
H9C H 0.5855 0.3344 0.1908 0.098 Uiso 1 1 calc R . .
C12 C -0.0397(4) 0.9077(4) 0.1591(2) 0.0555(9) Uani 1 1 d . . .
C13 C 0.0510(5) 0.8431(4) 0.0922(2) 0.0691(11) Uani 1 1 d . . .
H13 H 0.0618 0.8889 0.0460 0.083 Uiso 1 1 calc R . .
C14 C 0.1207(4) 0.6987(4) 0.1083(2) 0.0555(9) Uani 1 1 d . . .
H14 H 0.1885 0.6266 0.0744 0.067 Uiso 1 1 calc R . .
C15 C -0.1467(5) 1.0638(4) 0.1739(3) 0.0827(14) Uani 1 1 d . . .
H15A H -0.1931 1.0745 0.2261 0.124 Uiso 1 1 calc R . .
H15B H -0.2226 1.0938 0.1373 0.124 Uiso 1 1 calc R . .
H15C H -0.0928 1.1231 0.1676 0.124 Uiso 1 1 calc R . .
C22 C 0.3322(4) 0.4754(4) 0.40009(19) 0.0500(8) Uani 1 1 d . . .
C23 C 0.3205(4) 0.6129(4) 0.3827(2) 0.0609(10) Uani 1 1 d . . .
H23 H 0.3603 0.6655 0.4086 0.073 Uiso 1 1 calc R . .
C24 C 0.2380(4) 0.6552(4) 0.3192(2) 0.0555(9) Uani 1 1 d . . .
H24 H 0.2108 0.7438 0.2937 0.067 Uiso 1 1 calc R . .
C25 C 0.4127(5) 0.3716(5) 0.4633(2) 0.0708(11) Uani 1 1 d . . .
H25A H 0.3988 0.2843 0.4602 0.106 Uiso 1 1 calc R . .
H25B H 0.3726 0.4165 0.5136 0.106 Uiso 1 1 calc R . .
H25C H 0.5180 0.3480 0.4565 0.106 Uiso 1 1 calc R . .
C32 C -0.1484(4) 0.4127(4) 0.3183(2) 0.0555(9) Uani 1 1 d . . .
C33 C -0.2483(4) 0.5320(5) 0.2813(3) 0.0673(11) Uani 1 1 d . . .
H33 H -0.3516 0.5631 0.2814 0.081 Uiso 1 1 calc R . .
C34 C -0.1645(4) 0.5951(4) 0.2444(2) 0.0579(9) Uani 1 1 d . . .
H34 H -0.2012 0.6787 0.2141 0.070 Uiso 1 1 calc R . .
C35 C -0.1772(5) 0.3008(5) 0.3667(3) 0.0825(14) Uani 1 1 d . . .
H35A H -0.0845 0.2306 0.3850 0.124 Uiso 1 1 calc R . .
H35B H -0.2188 0.2528 0.3355 0.124 Uiso 1 1 calc R . .
H35C H -0.2469 0.3475 0.4106 0.124 Uiso 1 1 calc R . .
C100 C 0.4659(6) 0.0456(6) 0.2791(3) 0.0974(16) Uani 1 1 d . . .
H10A H 0.5249 -0.0264 0.3159 0.117 Uiso 1 1 calc R . .
H10B H 0.4943 0.1258 0.2779 0.117 Uiso 1 1 calc R . .
C101 C 0.4912(8) -0.0193(8) 0.2008(4) 0.130(2) Uani 1 1 d . . .
H10C H 0.4850 0.0517 0.1605 0.156 Uiso 1 1 calc R . .
H10D H 0.5890 -0.1017 0.1942 0.156 Uiso 1 1 calc R . .
C102 C 0.3718(10) -0.0655(8) 0.1972(4) 0.148(3) Uani 1 1 d . . .
H10E H 0.4079 -0.1680 0.2096 0.178 Uiso 1 1 calc R . .
H10F H 0.3367 -0.0503 0.1451 0.178 Uiso 1 1 calc R . .
C103 C 0.2496(7) 0.0226(6) 0.2546(3) 0.1041(18) Uani 1 1 d . . .
H10G H 0.1652 0.0925 0.2282 0.125 Uiso 1 1 calc R . .
H10H H 0.2158 -0.0391 0.2868 0.125 Uiso 1 1 calc R . .
C200 C 0.2212(10) 0.0583(6) 0.4798(3) 0.147(3) Uani 1 1 d . . .
H20A H 0.3261 0.0108 0.4604 0.177 Uiso 1 1 calc R . .
H20B H 0.1676 0.0111 0.4565 0.177 Uiso 1 1 calc R . .
C201 C 0.2073(11) 0.0479(7) 0.5632(3) 0.146(3) Uani 1 1 d . . .
H20C H 0.3004 -0.0235 0.5821 0.175 Uiso 1 1 calc R . .
H20D H 0.1272 0.0201 0.5800 0.175 Uiso 1 1 calc R . .
C202 C 0.1732(9) 0.1922(7) 0.5922(3) 0.139(3) Uani 1 1 d . . .
H20E H 0.2645 0.2010 0.6012 0.166 Uiso 1 1 calc R . .
H20F H 0.1092 0.2133 0.6406 0.166 Uiso 1 1 calc R . .
C203 C 0.0956(5) 0.2892(5) 0.5302(3) 0.0839(14) Uani 1 1 d . . .
H20G H -0.0115 0.3163 0.5371 0.101 Uiso 1 1 calc R . .
H20H H 0.1115 0.3769 0.5296 0.101 Uiso 1 1 calc R . .
B1 B 0.1233(4) 0.5353(4) 0.22664(19) 0.0391(8) Uani 1 1 d . . .
Li1 Li 0.1818(7) 0.2808(6) 0.3556(3) 0.0492(13) Uani 1 1 d . . .

loop_
_atom_site_aniso_label
_atom_site_aniso_U_11
_atom_site_aniso_U_22
_atom_site_aniso_U_33
_atom_site_aniso_U_23
_atom_site_aniso_U_13
_atom_site_aniso_U_12
O1 0.084(2) 0.0534(15) 0.0584(16) -0.0064(12) 0.0037(14) -0.0217(14)
O2 0.109(2) 0.0606(17) 0.0498(15) 0.0117(13) 0.0007(15) -0.0320(16)
N11 0.0497(16) 0.0384(15) 0.0391(14) 0.0061(11) -0.0007(12) -0.0148(12)
N12 0.070(2) 0.0395(16) 0.0500(16) 0.0025(13) 0.0010(14) -0.0157(14)
N21 0.0459(15) 0.0363(14) 0.0379(13) 0.0009(11) -0.0033(11) -0.0190(12)
N22 0.0460(15) 0.0454(15) 0.0356(13) 0.0033(11) -0.0064(11) -0.0197(12)
N31 0.0447(15) 0.0422(15) 0.0365(13) 0.0007(11) -0.0038(11) -0.0188(12)
N32 0.0511(16) 0.0498(16) 0.0414(14) 0.0040(12) -0.0012(12) -0.0268(13)
C1 0.0484(18) 0.0406(17) 0.0331(15) 0.0025(13) -0.0015(13) -0.0193(14)
C2 0.063(2) 0.050(2) 0.0412(18) -0.0036(15) -0.0050(16) -0.0218(17)
C3 0.077(3) 0.055(2) 0.0405(19) -0.0062(16) 0.0007(18) -0.019(2)
C4 0.059(2) 0.054(2) 0.0434(19) 0.0021(16) 0.0063(16) -0.0121(18)
C5 0.0463(19) 0.0419(18) 0.0482(19) 0.0036(15) 0.0025(15) -0.0097(15)
C6 0.087(3) 0.099(3) 0.067(3) -0.020(2) -0.009(2) -0.054(3)
C7 0.107(4) 0.107(4) 0.055(3) -0.029(3) 0.001(2) -0.027(3)
C8 0.079(3) 0.095(3) 0.064(3) -0.006(2) 0.025(2) -0.021(3)
C9 0.045(2) 0.076(3) 0.071(3) -0.008(2) 0.0032(18) -0.0245(19)
C12 0.058(2) 0.0439(19) 0.064(2) 0.0143(17) -0.0134(18) -0.0206(17)
C13 0.081(3) 0.058(2) 0.056(2) 0.0230(19) 0.001(2) -0.021(2)
C14 0.062(2) 0.052(2) 0.0438(19) 0.0116(16) 0.0035(16) -0.0180(17)
C15 0.084(3) 0.043(2) 0.107(4) 0.013(2) -0.012(3) -0.013(2)
C22 0.0486(19) 0.063(2) 0.0427(18) 0.0006(16) -0.0101(15) -0.0264(17)
C23 0.072(2) 0.064(2) 0.064(2) -0.0034(18) -0.0189(19) -0.042(2)
C24 0.067(2) 0.052(2) 0.059(2) 0.0025(17) -0.0124(18) -0.0347(19)
C25 0.071(3) 0.093(3) 0.053(2) 0.011(2) -0.022(2) -0.037(2)
C32 0.052(2) 0.069(2) 0.054(2) -0.0074(18) 0.0054(17) -0.0356(19)
C33 0.041(2) 0.080(3) 0.084(3) -0.001(2) -0.0042(19) -0.029(2)
C34 0.0432(19) 0.060(2) 0.067(2) 0.0050(18) -0.0137(17) -0.0180(17)
C35 0.087(3) 0.102(4) 0.084(3) 0.010(3) 0.006(2) -0.067(3)
C100 0.075(3) 0.083(3) 0.102(4) -0.006(3) -0.019(3) 0.000(3)
C101 0.112(5) 0.112(5) 0.127(5) -0.046(4) 0.026(4) -0.014(4)
C102 0.187(7) 0.141(6) 0.138(6) -0.083(5) 0.059(5) -0.098(6)
C103 0.132(5) 0.080(3) 0.116(4) -0.035(3) 0.018(4) -0.064(3)
C200 0.284(10) 0.062(3) 0.078(4) 0.019(3) -0.004(5) -0.059(5)
C201 0.265(10) 0.101(5) 0.083(4) 0.039(4) -0.037(5) -0.087(6)
C202 0.195(7) 0.120(5) 0.059(3) 0.009(3) 0.006(4) -0.031(5)
C203 0.081(3) 0.074(3) 0.072(3) 0.000(2) 0.018(2) -0.014(2)
B1 0.045(2) 0.0404(19) 0.0316(17) 0.0038(14) -0.0033(14) -0.0186(16)
Li1 0.062(4) 0.040(3) 0.045(3) 0.003(2) -0.005(3) -0.022(3)

loop_
_geom_bond_atom_site_label_1
_geom_bond_atom_site_label_2
_geom_bond_distance
_geom_bond_site_symmetry_2
_geom_bond_publ_flag
O1 C103 1.431(6) . ?
O1 C100 1.432(6) . ?
O1 Li1 1.963(6) . ?
O2 C203 1.416(5) . ?
O2 C200 1.422(6) . ?
O2 Li1 1.951(6) . ?
N11 C14 1.338(4) . ?
N11 N12 1.371(4) . ?
N11 B1 1.530(4) . ?
N12 C12 1.322(4) . ?
N21 C24 1.338(4) . ?
N21 N22 1.359(3) . ?
N21 B1 1.572(4) . ?
N22 C22 1.332(4) . ?
N22 Li1 2.037(6) . ?
N31 C34 1.341(4) . ?
N31 N32 1.360(3) . ?
N31 B1 1.560(4) . ?
N32 C32 1.334(4) . ?
N32 Li1 2.017(6) . ?
C1 C5 1.509(4) . ?
C1 C2 1.511(4) . ?
C1 B1 1.629(5) . ?
C2 C3 1.342(5) . ?
C2 C6 1.501(5) . ?
C3 C4 1.452(6) . ?
C3 C7 1.508(5) . ?
C4 C5 1.342(5) . ?
C4 C8 1.510(5) . ?
C5 C9 1.497(5) . ?
C12 C13 1.386(6) . ?
C12 C15 1.497(5) . ?
C13 C14 1.359(5) . ?
C22 C23 1.379(5) . ?
C22 C25 1.510(5) . ?
C23 C24 1.363(5) . ?
C32 C33 1.372(5) . ?
C32 C35 1.499(5) . ?
C33 C34 1.357(5) . ?
C100 C101 1.473(8) . ?
C101 C102 1.452(9) . ?
C102 C103 1.469(8) . ?
C200 C201 1.432(7) . ?
C201 C202 1.452(8) . ?
C202 C203 1.457(7) . ?
